data_2005674
loop_
_publ_author_name
'Ellena, J.'
'Punte, G.'
'Nudelman, N. S.'

_publ_section_title
;
 2,4-Dinitrophenyl Phenyl Sulfone
;
_journal_issue 11
_journal_name_full 'Acta Crystallographica Section C'
_journal_page_first 2929
_journal_page_last 2932
_journal_paper_doi 10.1107/S0108270196008736
_journal_volume 52
_journal_year 1996
_chemical_formula_sum 'C12 H8 N2 O6 S'
_chemical_formula_weight 308.26
_chemical_name_systematic
;
2,4-Dinitro-diphenyl-sulfone
;
_space_group_IT_number 4
_symmetry_cell_setting monoclinic
_symmetry_space_group_name_Hall 'P 2yb'
_symmetry_space_group_name_H-M 'P 1 21 1'
_audit_creation_method SHELXL
_cell_angle_alpha 90.00
_cell_angle_beta 104.57(2)
_cell_angle_gamma 90.00
_cell_formula_units_Z 2
_cell_length_a 10.661(2)
_cell_length_b 5.478(2)
_cell_length_c 11.383(3)
_cell_measurement_reflns_used 22
_cell_measurement_temperature 293(2)
_cell_measurement_theta_max 17
_cell_measurement_theta_min 8
_cell_volume 643.4(3)
_computing_cell_refinement CAD-4
_computing_data_collection 'CAD-4  (Enraf-Nonius, 1993)'
_computing_data_reduction 'MolEN (Fair, 1990)'
_computing_molecular_graphics 'PLUTON (Speck ,1990), ORTEPII (Johnson, 1976)'
_computing_publication_material SHELXL93
_computing_structure_refinement 'SHELXL93 (Sheldrick, 1992)'
_computing_structure_solution 'SHELXS86 (Sheldrick, 1985)'
_diffrn_ambient_temperature 293(2)
_diffrn_measurement_device CAD-4
_diffrn_measurement_method \q/2\q
_diffrn_radiation_monochromator graphite
_diffrn_radiation_source 'fine-focus sealed tube'
_diffrn_radiation_type 'Mo K\a'
_diffrn_radiation_wavelength 0.71073
_diffrn_reflns_av_R_equivalents 0.0498
_diffrn_reflns_av_sigmaI/netI 0.0333
_diffrn_reflns_limit_h_max 12
_diffrn_reflns_limit_h_min 0
_diffrn_reflns_limit_k_max 6
_diffrn_reflns_limit_k_min 0
_diffrn_reflns_limit_l_max 13
_diffrn_reflns_limit_l_min -13
_diffrn_reflns_number 1341
_diffrn_reflns_theta_max 25.02
_diffrn_reflns_theta_min 1.85
_diffrn_standards_decay_% 3
_diffrn_standards_interval_time 100
_diffrn_standards_number 1
_exptl_absorpt_coefficient_mu 0.283
_exptl_absorpt_correction_type none
_exptl_crystal_colour colorless
_exptl_crystal_density_diffrn 1.591
_exptl_crystal_description prims
_exptl_crystal_F_000 316
_exptl_crystal_size_max 0.4
_exptl_crystal_size_mid 0.08
_exptl_crystal_size_min 0.04
_refine_diff_density_max 0.264
_refine_diff_density_min -0.201
_refine_ls_abs_structure_details 'Flack (1983)'
_refine_ls_abs_structure_Flack 0.06(15)
_refine_ls_extinction_coef 0.026(4)
_refine_ls_extinction_method 'SHELXL93 (Sheldrick, 1993)'
_refine_ls_goodness_of_fit_all 1.137
_refine_ls_goodness_of_fit_obs 1.143
_refine_ls_hydrogen_treatment 'refined riding'
_refine_ls_matrix_type full
_refine_ls_number_parameters 194
_refine_ls_number_reflns 1270
_refine_ls_number_restraints 1
_refine_ls_restrained_S_all 1.136
_refine_ls_restrained_S_obs 1.143
_refine_ls_R_factor_all 0.0449
_refine_ls_R_factor_obs 0.0371
_refine_ls_shift/esd_max 0.005
_refine_ls_shift/esd_mean 0.001
_refine_ls_structure_factor_coef Fsqd
_refine_ls_weighting_details 'w = 1/[\s^2^(Fo^2^)+(0.03P)^2^+0.2P] where P=(Fo^2^+2Fc^2^)/3'
_refine_ls_weighting_scheme calc
_refine_ls_wR_factor_all 0.0866
_refine_ls_wR_factor_obs 0.0811
_reflns_number_observed 1127
_reflns_number_total 1270
_reflns_observed_criterion >2sigma(I)
_cod_data_source_file pa1230.cif
_cod_data_source_block diphenyl-sulfona
_cod_depositor_comments
;
The following automatic conversions were performed:
'_symmetry_cell_setting' value 'Monoclinic' changed to 'monoclinic'
according to '/home/saulius/struct/CIF-dictionaries/cif_core.dic'
dictionary named 'cif_core.dic' version 2.4.1 from 2010-06-29.

Automatic conversion script
Id: cif_fix_enum 1527 2010-12-29 10:47:43Z saulius 

The following automatic conversions were performed:

'_symmetry_cell_setting' value 'Monoclinic' changed to 'monoclinic'
according to /home/saulius/struct/CIF-dictionaries/cif_core.dic
dictionary named 'cif_core.dic' version 2.4.1 from 2010-06-29.

Automatic conversion script
Id: cif_fix_values 1715 2011-07-08 13:25:40Z adriana 

The following automatic conversions were performed:

'_refine_ls_weighting_scheme' value 'calc w =
1/[\s^2^(Fo^2^)+(0.03P)^2^+0.2P] where P=(Fo^2^+2Fc^2^)/3' was
changed to 'calc'. New tag '_refine_ls_weighting_details' was
created. The value of the new tag was set to 'w =
1/[\s^2^(Fo^2^)+(0.03P)^2^+0.2P] where P=(Fo^2^+2Fc^2^)/3'.

Automatic conversion script
Id: cif_fix_values 3143 2015-03-26 13:38:13Z robertas 
;
_cod_original_sg_symbol_H-M 'P 21'
_cod_database_code 2005674

loop_
_symmetry_equiv_pos_as_xyz
'x, y, z'
'-x, y+1/2, -z'

loop_
_atom_site_aniso_label
_atom_site_aniso_U_11
_atom_site_aniso_U_22
_atom_site_aniso_U_33
_atom_site_aniso_U_12
_atom_site_aniso_U_13
_atom_site_aniso_U_23
S 0.0468(5) 0.0369(5) 0.0482(5) 0.0031(5) 0.0104(4) -0.0064(5)
O1 0.058(2) 0.066(2) 0.053(2) -0.002(2) 0.0088(13) -0.023(2)
O2 0.064(2) 0.039(2) 0.075(2) 0.011(2) 0.007(2) 0.004(2)
O11 0.070(2) 0.101(3) 0.070(2) 0.030(2) -0.001(2) 0.025(2)
O12 0.081(2) 0.076(2) 0.045(2) -0.010(2) 0.025(2) 0.000(2)
O21 0.083(2) 0.066(3) 0.103(3) 0.016(2) 0.044(2) 0.036(2)
O22 0.071(2) 0.084(3) 0.104(3) -0.023(2) 0.021(2) 0.003(3)
N1 0.058(2) 0.047(2) 0.040(2) -0.001(2) 0.008(2) -0.001(2)
N2 0.064(2) 0.051(3) 0.075(3) 0.004(2) 0.039(2) 0.003(2)
C1 0.040(2) 0.041(2) 0.043(2) 0.006(2) 0.015(2) -0.004(2)
C2 0.039(2) 0.043(2) 0.036(2) 0.009(2) 0.009(2) -0.005(2)
C3 0.039(2) 0.050(2) 0.046(2) 0.004(3) 0.012(2) -0.003(3)
C4 0.043(2) 0.045(2) 0.053(2) 0.008(2) 0.024(2) 0.005(2)
C5 0.052(2) 0.068(3) 0.043(2) 0.018(3) 0.017(2) 0.013(3)
C6 0.038(2) 0.063(3) 0.039(2) 0.005(2) 0.008(2) 0.000(2)
C7 0.042(2) 0.048(2) 0.046(2) -0.004(2) 0.012(2) -0.009(2)
C8 0.084(3) 0.064(4) 0.078(3) -0.008(3) 0.038(3) 0.003(3)
C9 0.099(4) 0.121(6) 0.098(4) -0.036(5) 0.068(4) -0.020(5)
C10 0.056(3) 0.137(7) 0.102(5) -0.002(4) 0.034(3) -0.048(5)
C11 0.062(3) 0.106(5) 0.095(4) 0.030(3) 0.016(3) -0.020(4)
C12 0.065(3) 0.068(3) 0.063(3) 0.017(3) 0.022(2) 0.001(3)

loop_
_atom_site_label
_atom_site_occupancy
_atom_site_fract_x
_atom_site_fract_y
_atom_site_fract_z
_atom_site_U_iso_or_equiv
_atom_site_thermal_displace_type
_atom_site_calc_flag
_atom_site_refinement_flags
_atom_site_type_symbol
S 1 0.13520(9) 0.0710(2) 0.71019(9) 0.0442(3) Uani d . S
O1 1 0.0757(3) -0.0129(7) 0.5898(3) 0.0598(9) Uani d . O
O2 1 0.2075(3) -0.0980(6) 0.7966(3) 0.0617(8) Uani d . O
O11 1 0.4890(3) 0.1959(9) 0.9379(3) 0.0835(12) Uani d . O
O12 1 0.3006(3) 0.2963(8) 0.9599(2) 0.0658(10) Uani d . O
O21 1 0.4378(3) 1.0088(7) 0.5376(3) 0.0802(12) Uani d . O
O22 1 0.5910(4) 0.8977(9) 0.6915(4) 0.0863(12) Uani d . O
N1 1 0.3811(3) 0.2827(7) 0.9023(3) 0.0491(9) Uani d . N
N2 1 0.4841(4) 0.8756(8) 0.6236(4) 0.0594(10) Uani d . N
C1 1 0.2411(3) 0.3128(8) 0.6914(3) 0.0405(9) Uani d . C
C2 1 0.3495(3) 0.3859(8) 0.7803(3) 0.0398(9) Uani d . C
C3 1 0.4321(3) 0.5644(9) 0.7584(3) 0.0446(9) Uani d . C
C4 1 0.4018(4) 0.6718(9) 0.6458(4) 0.0449(10) Uani d . C
C5 1 0.2970(4) 0.6018(11) 0.5550(3) 0.0534(12) Uani d . C
C6 1 0.2178(4) 0.4194(9) 0.5781(3) 0.0468(11) Uani d . C
C7 1 0.0141(4) 0.2058(9) 0.7672(3) 0.0449(10) Uani d . C
C8 1 -0.0218(5) 0.0948(12) 0.8607(4) 0.0723(14) Uani d . C
C9 1 -0.1275(6) 0.1816(17) 0.8974(6) 0.098(2) Uani d . C
C10 1 -0.1927(5) 0.3815(17) 0.8421(6) 0.096(2) Uani d . C
C11 1 -0.1561(5) 0.4936(15) 0.7500(5) 0.088(2) Uani d . C
C12 1 -0.0524(4) 0.4073(11) 0.7112(4) 0.0642(13) Uani d . C
H3 1 0.5055(3) 0.6099(9) 0.8177(3) 0.045(6) Uiso d R H
H5 1 0.2795(4) 0.6774(11) 0.4794(3) 0.045(6) Uiso d R H
H6 1 0.1481(4) 0.3672(9) 0.5166(3) 0.045(6) Uiso d R H
H8 1 0.0250(5) -0.0391(12) 0.8991(4) 0.071(11) Uiso d R H
H9 1 -0.1539(6) 0.1044(17) 0.9599(6) 0.095(11) Uiso d R H
H10 1 -0.2635(5) 0.4417(17) 0.8672(6) 0.095(11) Uiso d R H
H11 1 -0.2011(5) 0.6306(15) 0.7132(5) 0.095(11) Uiso d R H
H12 1 -0.0276(4) 0.4831(11) 0.6475(4) 0.071(11) Uiso d R H

loop_
_atom_type_symbol
_atom_type_description
_atom_type_scat_dispersion_real
_atom_type_scat_dispersion_imag
_atom_type_scat_source
C C 0.0033 0.0016 'International Tables Vol C Tables 4.2.6.8 and 6.1.1.4'
O O 0.0106 0.0060 'International Tables Vol C Tables 4.2.6.8 and 6.1.1.4'
N N 0.0061 0.0033 'International Tables Vol C Tables 4.2.6.8 and 6.1.1.4'
S S 0.1246 0.1234 'International Tables Vol C Tables 4.2.6.8 and 6.1.1.4'
H H 0.0000 0.0000 'International Tables Vol C Tables 4.2.6.8 and 6.1.1.4'

loop_
_geom_angle_atom_site_label_1
_geom_angle_atom_site_label_2
_geom_angle_atom_site_label_3
_geom_angle_site_symmetry_3
_geom_angle
_geom_angle_publ_flag
O2 S O1 . 118.9(2) yes
O2 S C7 . 109.8(2) yes
O1 S C7 . 107.4(2) yes
O2 S C1 . 108.4(2) yes
O1 S C1 . 105.3(2) yes
C7 S C1 . 106.2(2) yes
O22 N2 O21 . 125.2(5) yes
O22 N2 C4 . 118.0(4) yes
O21 N2 C4 . 116.8(4) yes
O12 N1 O11 . 125.9(4) yes
O12 N1 C2 . 117.9(3) yes
O11 N1 C2 . 116.2(3) yes
C6 C1 C2 . 118.7(4) yes
C6 C1 S . 117.0(3) yes
C2 C1 S . 124.1(3) yes
C3 C2 C1 . 121.6(4) yes
C3 C2 N1 . 116.2(3) yes
C1 C2 N1 . 122.1(4) yes
C4 C3 C2 . 117.4(4) yes
C4 C3 H3 . 121.4(3) no
C2 C3 H3 . 121.2(2) no
C3 C4 C5 . 122.7(4) yes
C3 C4 N2 . 118.2(4) yes
C5 C4 N2 . 119.1(4) yes
C4 C5 C6 . 118.8(4) yes
C4 C5 H5 . 120.6(3) no
C6 C5 H5 . 120.6(2) no
C5 C6 C1 . 120.7(4) yes
C5 C6 H6 . 119.5(2) no
C1 C6 H6 . 119.7(2) no
C8 C7 C12 . 120.5(4) yes
C8 C7 S . 118.7(4) yes
C12 C7 S . 120.5(3) yes
C7 C8 C9 . 119.6(6) yes
C7 C8 H8 . 119.7(3) no
C9 C8 H8 . 120.7(4) no
C10 C9 C8 . 119.8(6) yes
C10 C9 H9 . 120.0(4) no
C8 C9 H9 . 120.1(4) no
C11 C10 C9 . 120.5(6) yes
C11 C10 H10 . 119.4(4) no
C9 C10 H10 . 120.1(4) no
C10 C11 C12 . 120.4(7) yes
C10 C11 H11 . 119.8(4) no
C12 C11 H11 . 119.8(4) no
C11 C12 C7 . 119.2(5) yes
C11 C12 H12 . 120.4(4) no
C7 C12 H12 . 120.3(3) no
C6 H6 O1 2_556 140.9(5) yes

loop_
_geom_bond_atom_site_label_1
_geom_bond_atom_site_label_2
_geom_bond_site_symmetry_2
_geom_bond_distance
_geom_bond_publ_flag
S O2 . 1.427(3) yes
S O1 . 1.433(3) yes
S C7 . 1.748(4) yes
S C1 . 1.788(4) yes
O21 N2 . 1.221(5) yes
O22 N2 . 1.211(5) yes
O11 N1 . 1.216(4) yes
O12 N1 . 1.206(4) yes
N2 C4 . 1.481(6) yes
N1 C2 . 1.459(5) yes
C1 C6 . 1.380(5) yes
C1 C2 . 1.390(5) yes
C2 C3 . 1.380(6) yes
C3 C4 . 1.373(5) yes
C3 H3 . 0.93 no
C4 C5 . 1.372(6) yes
C5 C6 . 1.375(7) yes
C5 H5 . 0.93 no
C6 H6 . 0.93 yes
C7 C8 . 1.361(6) yes
C7 C12 . 1.378(7) yes
C8 C9 . 1.381(8) yes
C8 H8 . 0.93 no
C9 C10 . 1.364(10) yes
C9 H9 . 0.93 no
C10 C11 . 1.355(9) yes
C10 H10 . 0.93 no
C11 C12 . 1.373(6) yes
C11 H11 . 0.93 no
C12 H12 . 0.93 no
C6 O1 2_556 3.252(4) yes
H6 O1 2_556 2.477(4) yes

loop_
_geom_torsion_atom_site_label_1
_geom_torsion_atom_site_label_2
_geom_torsion_atom_site_label_3
_geom_torsion_atom_site_label_4
_geom_torsion
_geom_torsion_publ_flag
O2 S C1 C6 147.7(3) no
O1 S C1 C6 19.4(4) no
C7 S C1 C6 -94.4(3) no
O2 S C1 C2 -27.4(4) no
O1 S C1 C2 -155.6(3) no
C7 S C1 C2 90.6(4) no
C6 C1 C2 C3 1.2(6) no
S C1 C2 C3 176.2(3) no
C6 C1 C2 N1 179.9(4) no
S C1 C2 N1 -5.1(5) no
O12 N1 C2 C3 122.1(4) no
O11 N1 C2 C3 -56.0(5) no
O12 N1 C2 C1 -56.7(6) no
O11 N1 C2 C1 125.3(4) no
C1 C2 C3 C4 1.4(6) no
N1 C2 C3 C4 -177.4(4) no
C2 C3 C4 C5 -2.6(6) no
C2 C3 C4 N2 175.8(4) no
O22 N2 C4 C3 18.8(6) no
O21 N2 C4 C3 -161.1(4) no
O22 N2 C4 C5 -162.8(4) no
O21 N2 C4 C5 17.3(6) no
C3 C4 C5 C6 1.1(7) no
N2 C4 C5 C6 -177.2(4) no
C4 C5 C6 C1 1.7(6) no
C2 C1 C6 C5 -2.8(6) no
S C1 C6 C5 -178.1(3) no
O2 S C7 C8 -18.5(4) no
O1 S C7 C8 112.2(4) no
C1 S C7 C8 -135.5(4) no
O2 S C7 C12 167.7(4) no
O1 S C7 C12 -61.7(4) no
C1 S C7 C12 50.7(4) no
C12 C7 C8 C9 1.6(8) no
S C7 C8 C9 -172.3(4) no
C7 C8 C9 C10 -1.8(9) no
C8 C9 C10 C11 1.1(10) no
C9 C10 C11 C12 -0.1(10) no
C10 C11 C12 C7 -0.1(8) no
C8 C7 C12 C11 -0.6(7) no
S C7 C12 C11 173.1(4) no
